data_2212905
loop_
_publ_author_name
'Wardell, James L.'
'Low, John N.'
'Glidewell, Christopher'

_publ_section_title
;
 Thiophene-2-carbaldehyde 3-nitrophenylhydrazone
;
_journal_coeditor_code HB2331
_journal_issue 4
_journal_name_full 'Acta Crystallographica Section E'
_journal_page_first o1848
_journal_page_last o1850
_journal_paper_doi 10.1107/S1600536807012238
_journal_volume 63
_journal_year 2007
_chemical_formula_iupac 'C11 H9 N3 O2 S'
_chemical_formula_moiety 'C11 H9 N3 O2 S'
_chemical_formula_sum 'C11 H9 N3 O2 S'
_chemical_formula_weight 247.27
_chemical_name_systematic
;
Thiophene-2-carbaldehyde 3-nitrophenylhydrazone
;
_space_group_IT_number 4
_symmetry_cell_setting monoclinic
_symmetry_space_group_name_Hall 'P 2yb'
_symmetry_space_group_name_H-M 'P 1 21 1'
_atom_sites_solution_hydrogens geom
_atom_sites_solution_primary direct
_atom_sites_solution_secondary difmap
_cell_angle_alpha 90.00
_cell_angle_beta 91.762(2)
_cell_angle_gamma 90.00
_cell_formula_units_Z 2
_cell_length_a 5.9309(3)
_cell_length_b 5.6529(3)
_cell_length_c 17.2697(10)
_cell_measurement_reflns_used 1437
_cell_measurement_temperature 120(2)
_cell_measurement_theta_max 27.48
_cell_measurement_theta_min 2.91
_cell_volume 578.72(5)
_computing_cell_refinement 'DENZO (Otwinowski & Minor, 1997) and COLLECT'
_computing_data_collection 'COLLECT (Nonius, 1999)'
_computing_data_reduction 'DENZO and COLLECT'
_computing_molecular_graphics 'PLATON (Spek, 2003)'
_computing_publication_material 'SHELXL97 and PRPKAPPA (Ferguson, 1999)'
_computing_structure_refinement 'OSCAIL (McArdle, 2003) and SHELXL97 (Sheldrick, 1997)'
_computing_structure_solution 'FLIPPER (Oszl\'anyi & S\"ut\>o, 2004, 2005; Spek, 2003)'
_diffrn_ambient_temperature 120(2)
_diffrn_detector_area_resol_mean 9.091
_diffrn_measured_fraction_theta_full 0.941
_diffrn_measured_fraction_theta_max 0.907
_diffrn_measurement_device_type 'Bruker Nonius KappaCCD area-detector'
_diffrn_measurement_method '\f and \w'
_diffrn_radiation_monochromator graphite
_diffrn_radiation_source 'Bruker-Nonius FR591 rotating anode'
_diffrn_radiation_type 'Mo K\a'
_diffrn_radiation_wavelength 0.71073
_diffrn_reflns_av_R_equivalents 0.034
_diffrn_reflns_av_sigmaI/netI 0.0151
_diffrn_reflns_limit_h_max 7
_diffrn_reflns_limit_h_min -7
_diffrn_reflns_limit_k_max 7
_diffrn_reflns_limit_k_min -7
_diffrn_reflns_limit_l_max 22
_diffrn_reflns_limit_l_min -22
_diffrn_reflns_number 1476
_diffrn_reflns_theta_full 25.00
_diffrn_reflns_theta_max 27.58
_diffrn_reflns_theta_min 3.44
_diffrn_standards_decay_% 0
_diffrn_standards_number 0
_exptl_absorpt_coefficient_mu 0.272
_exptl_absorpt_correction_T_max 0.968
_exptl_absorpt_correction_T_min 0.858
_exptl_absorpt_correction_type multi-scan
_exptl_absorpt_process_details '(SADABS; Sheldrick, 2003)'
_exptl_crystal_colour red
_exptl_crystal_density_diffrn 1.419
_exptl_crystal_density_method 'not measured'
_exptl_crystal_description lath
_exptl_crystal_F_000 256
_exptl_crystal_size_max 0.58
_exptl_crystal_size_mid 0.56
_exptl_crystal_size_min 0.12
_refine_diff_density_max 0.346
_refine_diff_density_min -0.539
_refine_ls_abs_structure_details 'Flack (1983), with 1213 Friedel pairs'
_refine_ls_abs_structure_Flack 0.13(8)
_refine_ls_extinction_method none
_refine_ls_goodness_of_fit_ref 1.092
_refine_ls_hydrogen_treatment constr
_refine_ls_matrix_type full
_refine_ls_number_parameters 155
_refine_ls_number_reflns 4606
_refine_ls_number_restraints 1
_refine_ls_restrained_S_all 1.092
_refine_ls_R_factor_all 0.0415
_refine_ls_R_factor_gt 0.0390
_refine_ls_shift/su_max 0.000
_refine_ls_shift/su_mean 0.000
_refine_ls_structure_factor_coef Fsqd
_refine_ls_weighting_details 'w = 1/[\s^2^(Fo^2^)+(0.0738P)^2^+0.1955P] where P=(Fo^2^+2Fc^2^)/3'
_refine_ls_weighting_scheme calc
_refine_ls_wR_factor_gt 0.1025
_refine_ls_wR_factor_ref 0.1052
_reflns_number_gt 4462
_reflns_number_total 4606
_reflns_threshold_expression I>2\s(I)
_cod_data_source_file hb2331.cif
_cod_data_source_block I
_cod_original_sg_symbol_H-M 'P 21'
_cod_database_code 2212905
_cod_database_fobs_code 2212905

loop_
_symmetry_equiv_pos_as_xyz
'x, y, z'
'-x, y+1/2, -z'

loop_
_atom_site_type_symbol
_atom_site_label
_atom_site_fract_x
_atom_site_fract_y
_atom_site_fract_z
_atom_site_U_iso_or_equiv
_atom_site_adp_type
_atom_site_calc_flag
_atom_site_refinement_flags
_atom_site_occupancy
S S11 0.56083(8) 0.31170(10) 0.38339(2) 0.02200(13) Uani d . 1
C C12 0.4070(3) 0.5582(4) 0.35649(9) 0.0174(4) Uani d . 1
C C13 0.2053(3) 0.5703(5) 0.39530(10) 0.0208(5) Uani d . 1
C C14 0.1813(4) 0.3735(5) 0.44669(10) 0.0287(6) Uani d . 1
C C15 0.3567(4) 0.2239(5) 0.44633(10) 0.0270(5) Uani d . 1
C C16 0.4823(3) 0.7230(4) 0.29830(8) 0.0160(4) Uani d . 1
N N2 0.6657(3) 0.6796(3) 0.26232(7) 0.0160(4) Uani d . 1
N N1 0.7228(3) 0.8380(4) 0.20659(8) 0.0184(4) Uani d . 1
C C1 0.9074(3) 0.7892(4) 0.16153(8) 0.0139(4) Uani d . 1
C C2 1.0462(3) 0.5963(4) 0.17622(9) 0.0147(4) Uani d . 1
C C3 1.2314(3) 0.5638(4) 0.12975(9) 0.0152(4) Uani d . 1
N N13 1.3801(3) 0.3631(3) 0.14586(8) 0.0198(4) Uani d . 1
O O31 1.3376(2) 0.2294(3) 0.19990(7) 0.0241(4) Uani d . 1
O O32 1.5444(2) 0.3337(4) 0.10471(7) 0.0304(4) Uani d . 1
C C4 1.2832(3) 0.7141(4) 0.06886(9) 0.0164(4) Uani d . 1
C C5 1.1394(3) 0.9022(4) 0.05429(9) 0.0177(4) Uani d . 1
C C6 0.9536(3) 0.9439(4) 0.09963(9) 0.0158(4) Uani d . 1
H H13 0.0973 0.6932 0.3886 0.025 Uiso calc R 1
H H14 0.0539 0.3512 0.4779 0.034 Uiso calc R 1
H H15 0.3674 0.0852 0.4773 0.032 Uiso calc R 1
H H16 0.3975 0.8618 0.2867 0.019 Uiso calc R 1
H H1 0.6360 0.9917 0.1966 0.022 Uiso d R 1
H H2 1.0159 0.4890 0.2169 0.018 Uiso calc R 1
H H4 1.4120 0.6882 0.0386 0.020 Uiso calc R 1
H H5 1.1681 1.0055 0.0123 0.021 Uiso calc R 1
H H6 0.8582 1.0757 0.0891 0.019 Uiso calc R 1

loop_
_atom_site_aniso_label
_atom_site_aniso_U_11
_atom_site_aniso_U_22
_atom_site_aniso_U_33
_atom_site_aniso_U_12
_atom_site_aniso_U_13
_atom_site_aniso_U_23
S11 0.0270(2) 0.0206(3) 0.01830(16) 0.0035(3) -0.00027(16) 0.0011(2)
C12 0.0202(9) 0.0183(11) 0.0134(6) 0.0032(10) -0.0018(7) -0.0019(7)
C13 0.0195(10) 0.0245(13) 0.0187(7) 0.0015(10) 0.0040(7) 0.0031(8)
C14 0.0245(11) 0.0389(17) 0.0230(8) -0.0062(11) 0.0052(8) 0.0066(9)
C15 0.0383(12) 0.0270(13) 0.0156(8) -0.0110(11) -0.0012(8) 0.0072(8)
C16 0.0191(9) 0.0160(11) 0.0130(7) 0.0022(9) 0.0006(7) -0.0023(7)
N2 0.0179(8) 0.0160(10) 0.0143(6) 0.0017(8) 0.0015(6) 0.0031(6)
N1 0.0189(7) 0.0183(11) 0.0184(6) 0.0048(9) 0.0067(6) 0.0062(7)
C1 0.0122(8) 0.0159(11) 0.0135(6) 0.0003(10) -0.0009(6) 0.0010(7)
C2 0.0180(9) 0.0131(11) 0.0131(6) 0.0030(9) 0.0000(7) 0.0002(7)
C3 0.0154(9) 0.0150(11) 0.0150(7) 0.0032(9) -0.0019(7) -0.0032(7)
N13 0.0205(8) 0.0192(11) 0.0194(6) 0.0054(8) -0.0034(6) -0.0063(7)
O31 0.0315(8) 0.0204(9) 0.0204(6) 0.0078(7) -0.0020(5) 0.0012(6)
O32 0.0253(7) 0.0331(11) 0.0334(6) 0.0142(9) 0.0098(6) -0.0026(8)
C4 0.0151(9) 0.0194(12) 0.0147(7) 0.0015(9) 0.0019(7) -0.0011(7)
C5 0.0162(9) 0.0205(12) 0.0164(7) -0.0025(9) 0.0016(7) 0.0011(7)
C6 0.0170(9) 0.0124(10) 0.0179(7) 0.0037(9) -0.0010(7) 0.0005(7)

loop_
_atom_type_symbol
_atom_type_description
_atom_type_scat_dispersion_real
_atom_type_scat_dispersion_imag
_atom_type_scat_source
C C 0.0033 0.0016 'International Tables Vol C Tables 4.2.6.8 and 6.1.1.4'
H H 0.0000 0.0000 'International Tables Vol C Tables 4.2.6.8 and 6.1.1.4'
N N 0.0061 0.0033 'International Tables Vol C Tables 4.2.6.8 and 6.1.1.4'
O O 0.0106 0.0060 'International Tables Vol C Tables 4.2.6.8 and 6.1.1.4'
S S 0.1246 0.1234 'International Tables Vol C Tables 4.2.6.8 and 6.1.1.4'

loop_
_geom_angle_atom_site_label_1
_geom_angle_atom_site_label_2
_geom_angle_atom_site_label_3
_geom_angle
_geom_angle_publ_flag
C12 S11 C15 91.52(11) no
C13 C12 C16 126.18(19) no
C13 C12 S11 111.47(16) no
C16 C12 S11 122.32(14) no
C12 C13 C14 111.3(2) no
C12 C13 H13 124.3 no
C14 C13 H13 124.3 no
C15 C14 C13 113.25(18) no
C15 C14 H14 123.4 no
C13 C14 H14 123.4 no
C14 C15 S11 112.41(17) no
C14 C15 H15 123.8 no
S11 C15 H15 123.8 no
N2 C16 C12 119.53(19) no
N2 C16 H16 120.2 no
C12 C16 H16 120.2 no
C16 N2 N1 116.44(17) no
N2 N1 C1 118.77(17) no
N2 N1 H1 122.8 no
C1 N1 H1 118.4 no
C2 C1 N1 121.84(17) no
C2 C1 C6 119.81(15) no
N1 C1 C6 118.35(19) no
C1 C2 C3 118.24(17) no
C1 C2 H2 120.9 no
C3 C2 H2 120.9 no
C2 C3 C4 123.43(19) no
C2 C3 N13 118.39(17) no
C4 C3 N13 118.17(16) no
O31 N13 O32 122.45(18) no
O31 N13 C3 119.00(15) no
O32 N13 C3 118.56(17) no
C5 C4 C3 117.24(16) no
C5 C4 H4 121.4 no
C3 C4 H4 121.4 no
C4 C5 C6 121.53(18) no
C4 C5 H5 119.2 no
C6 C5 H5 119.2 no
C5 C6 C1 119.73(18) no
C5 C6 H6 120.1 no
C1 C6 H6 120.1 no

loop_
_geom_bond_atom_site_label_1
_geom_bond_atom_site_label_2
_geom_bond_distance
_geom_bond_publ_flag
S11 C12 1.722(2) no
S11 C15 1.725(2) no
C12 C13 1.391(3) no
C12 C16 1.451(3) no
C13 C14 1.433(3) no
C13 H13 0.95 no
C14 C15 1.341(3) no
C14 H14 0.95 no
C15 H15 0.95 no
C16 N2 1.293(2) no
C16 H16 0.95 no
N2 N1 1.365(2) no
N1 C1 1.390(2) no
N1 H1 1.02 no
C1 C2 1.385(3) no
C1 C6 1.414(3) no
C2 C3 1.392(2) no
C2 H2 0.95 no
C3 C4 1.393(3) no
C3 N13 1.459(3) no
N13 O31 1.233(2) no
N13 O32 1.235(2) no
C4 C5 1.381(3) no
C4 H4 0.95 no
C5 C6 1.392(3) no
C5 H5 0.95 no
C6 H6 0.95 no

loop_
_geom_hbond_atom_site_label_D
_geom_hbond_atom_site_label_H
_geom_hbond_atom_site_label_A
_geom_hbond_site_symmetry_A
_geom_hbond_distance_DH
_geom_hbond_distance_HA
_geom_hbond_distance_DA
_geom_hbond_angle_DHA
_geom_hbond_publ_flag
N1 H1 O31 1_465 1.02 2.22 3.180(2) 155 y
N1 H1 O32 1_465 1.02 2.55 3.457(3) 148 y
C6 H6 O32 1_465 0.95 2.39 3.281(3) 157 y
C16 H16 O31 1_465 0.95 2.58 3.425(3) 148 y

loop_
_geom_torsion_atom_site_label_1
_geom_torsion_atom_site_label_2
_geom_torsion_atom_site_label_3
_geom_torsion_atom_site_label_4
_geom_torsion
_geom_torsion_publ_flag
C15 S11 C12 C13 0.05(16) no
C15 S11 C12 C16 -177.96(16) no
C16 C12 C13 C14 177.70(18) no
S11 C12 C13 C14 -0.2(2) no
C12 C13 C14 C15 0.3(3) no
C13 C14 C15 S11 -0.3(2) no
C12 S11 C15 C14 0.14(16) no
C13 C12 C16 N2 -174.37(18) no
S11 C12 C16 N2 3.3(2) y
C12 C16 N2 N1 177.98(16) y
C16 N2 N1 C1 -174.47(16) y
N2 N1 C1 C2 -6.0(3) y
N2 N1 C1 C6 174.64(18) no
N1 C1 C2 C3 -178.16(18) no
C6 C1 C2 C3 1.2(3) no
C1 C2 C3 C4 -0.6(3) no
C1 C2 C3 N13 179.00(16) no
C2 C3 N13 O31 -0.1(2) y
C4 C3 N13 O31 179.49(17) no
C2 C3 N13 O32 179.94(17) y
C4 C3 N13 O32 -0.5(3) no
C2 C3 C4 C5 -0.8(3) no
N13 C3 C4 C5 179.61(16) no
C3 C4 C5 C6 1.6(3) no
C4 C5 C6 C1 -0.9(3) no
C2 C1 C6 C5 -0.5(3) no
N1 C1 C6 C5 178.89(17) no

loop_
_cod_related_entry_id
_cod_related_entry_database
_cod_related_entry_code
1 ChemSpider 4859989
